data_4032885
loop_
_publ_author_name
'Stivanin, Mateus L.'
'Duarte, Marcelo'
'Sartori, Camila'
'Capreti, Naylil M. R.'
'Angolini, Celio F. F.'
'Jurberg, Igor D.'

_publ_section_title
;
 An Aminocatalyzed Michael Addition/Iron-Mediated Decarboxylative
 Cyclization Sequence for the Preparation of 2,3,4,6-Tetrasubstituted
 Pyridines: Scope and Mechanistic Insights.
;
_journal_issue 19
_journal_name_full 'The Journal of organic chemistry'
_journal_page_first 10319
_journal_page_last 10330
_journal_paper_doi 10.1021/acs.joc.7b01789
_journal_volume 82
_journal_year 2017
_chemical_formula_moiety 'C24 H19 N'
_chemical_formula_sum 'C24 H19 N'
_chemical_formula_weight 321.40
_space_group_crystal_system orthorhombic
_space_group_IT_number 61
_space_group_name_Hall '-P 2ac 2ab'
_space_group_name_H-M_alt 'P b c a'
_symmetry_space_group_name_Hall '-P 2ac 2ab'
_symmetry_space_group_name_H-M 'P b c a'
_atom_sites_solution_hydrogens geom
_audit_creation_method SHELXL-2014/7
_audit_update_record
;
2016-06-27 # Formatted by publCIF

;
_cell_angle_alpha 90
_cell_angle_beta 90
_cell_angle_gamma 90
_cell_formula_units_Z 8
_cell_length_a 21.2312(6)
_cell_length_b 7.2323(2)
_cell_length_c 22.3298(7)
_cell_measurement_reflns_used 118
_cell_measurement_temperature 150(2)
_cell_measurement_theta_max 38.48
_cell_measurement_theta_min 8.41
_cell_volume 3428.75(17)
_computing_cell_refinement '<i>SAINT</i> (Bruker, 2010)'
_computing_data_collection '<i>APEX2</i> (Bruker, 2010)'
_computing_data_reduction '<i>SAINT</i> (Bruker, 2010)'
_computing_structure_refinement 'SHELXL-2014/7 (Sheldrick, 2015)'
_computing_structure_solution 'SHELXS-97 (Sheldrick, 2008)'
_diffrn_ambient_temperature 150(2)
_diffrn_detector_area_resol_mean 8.3333
_diffrn_measured_fraction_theta_full 0.987
_diffrn_measured_fraction_theta_max 0.982
_diffrn_measurement_device_type 'Bruker APEX CCD detector'
_diffrn_measurement_method 'phi and omega scans'
_diffrn_radiation_source 'fine-focus sealed tube'
_diffrn_radiation_type CuK\a
_diffrn_radiation_wavelength 1.54178
_diffrn_reflns_av_R_equivalents 0.0395
_diffrn_reflns_av_unetI/netI 0.0306
_diffrn_reflns_Laue_measured_fraction_full 0.987
_diffrn_reflns_Laue_measured_fraction_max 0.982
_diffrn_reflns_limit_h_max 16
_diffrn_reflns_limit_h_min -25
_diffrn_reflns_limit_k_max 8
_diffrn_reflns_limit_k_min -5
_diffrn_reflns_limit_l_max 24
_diffrn_reflns_limit_l_min -26
_diffrn_reflns_number 20537
_diffrn_reflns_point_group_measured_fraction_full 0.987
_diffrn_reflns_point_group_measured_fraction_max 0.982
_diffrn_reflns_theta_full 67.679
_diffrn_reflns_theta_max 68.064
_diffrn_reflns_theta_min 3.959
_exptl_absorpt_coefficient_mu 0.547
_exptl_absorpt_correction_T_max 0.7530
_exptl_absorpt_correction_T_min 0.6077
_exptl_absorpt_correction_type multi-scan
_exptl_absorpt_process_details 'SADABS (Bruker, 2010)'
_exptl_crystal_colour 'light brown'
_exptl_crystal_density_diffrn 1.245
_exptl_crystal_description plate
_exptl_crystal_F_000 1360
_exptl_crystal_size_max 0.20
_exptl_crystal_size_mid 0.10
_exptl_crystal_size_min 0.03
_refine_diff_density_max 0.266
_refine_diff_density_min -0.236
_refine_diff_density_rms 0.037
_refine_ls_extinction_method none
_refine_ls_goodness_of_fit_ref 1.030
_refine_ls_hydrogen_treatment constr
_refine_ls_matrix_type full
_refine_ls_number_parameters 227
_refine_ls_number_reflns 3073
_refine_ls_number_restraints 0
_refine_ls_restrained_S_all 1.030
_refine_ls_R_factor_all 0.0558
_refine_ls_R_factor_gt 0.0474
_refine_ls_shift/su_max 0.000
_refine_ls_shift/su_mean 0.000
_refine_ls_structure_factor_coef Fsqd
_refine_ls_weighting_details 'w=1/[\s^2^(Fo^2^)+(0.0694P)^2^+1.3606P] where P=(Fo^2^+2Fc^2^)/3'
_refine_ls_weighting_scheme calc
_refine_ls_wR_factor_gt 0.1315
_refine_ls_wR_factor_ref 0.1390
_reflns_Friedel_coverage 0.000
_reflns_number_gt 2599
_reflns_number_total 3073
_reflns_threshold_expression 'I > 2\s(I)'
_cod_data_source_file jo7b01789_si_002.cif
_cod_data_source_block ROD_172
_cod_depositor_comments 'Adding full bibliography for 4032885.cif.'
_cod_database_code 4032885
_publcif_datablock.id {aa1eb54d-3274-44b5-b574-09942f44850a}

_shelx_shelxl_version_number 2014/7
_shelx_space_group_comment
;
The symmetry employed for this shelxl refinement is uniquely defined
by the following loop, which should always be used as a source of
symmetry information in preference to the above space-group names.
They are only intended as comments.
;
_publcif_info_exptl_table_max_cols 4
_publcif_info_exptl_table_use_headnotes n

loop_
_space_group_symop_operation_xyz
'x, y, z'
'x+1/2, -y+1/2, -z'
'-x, y+1/2, -z+1/2'
'-x+1/2, -y, z+1/2'
'-x, -y, -z'
'-x-1/2, y-1/2, z'
'x, -y-1/2, z-1/2'
'x-1/2, y, -z-1/2'

loop_
_atom_site_label
_atom_site_type_symbol
_atom_site_fract_x
_atom_site_fract_y
_atom_site_fract_z
_atom_site_U_iso_or_equiv
_atom_site_adp_type
_atom_site_occupancy
_atom_site_site_symmetry_order
_atom_site_calc_flag
_atom_site_refinement_flags_posn
_atom_site_refinement_flags_adp
N1 N 0.33802(7) 0.26253(19) 0.18433(6) 0.0392(3) Uani 1 1 d . .
C1 C 0.05705(9) 0.3605(3) 0.06880(10) 0.0577(5) Uani 1 1 d . .
H1A H 0.0695 0.3823 0.0271 0.087 Uiso 1 1 calc R U
H1B H 0.0332 0.4671 0.0836 0.087 Uiso 1 1 calc R U
H1C H 0.0308 0.2494 0.0710 0.087 Uiso 1 1 calc R U
C2 C 0.11486(8) 0.3342(2) 0.10649(8) 0.0415(4) Uani 1 1 d . .
C3 C 0.11100(8) 0.2866(3) 0.16653(9) 0.0475(5) Uani 1 1 d . .
H3 H 0.0707 0.2714 0.1843 0.057 Uiso 1 1 calc R U
C4 C 0.16422(8) 0.2608(3) 0.20112(8) 0.0433(4) Uani 1 1 d . .
H4 H 0.1597 0.2293 0.2422 0.052 Uiso 1 1 calc R U
C5 C 0.22403(7) 0.2797(2) 0.17718(7) 0.0335(4) Uani 1 1 d . .
C6 C 0.22778(8) 0.3284(3) 0.11702(8) 0.0486(5) Uani 1 1 d . .
H6 H 0.2680 0.3430 0.0990 0.058 Uiso 1 1 calc R U
C7 C 0.17458(9) 0.3558(3) 0.08298(9) 0.0511(5) Uani 1 1 d . .
H7 H 0.1790 0.3906 0.0422 0.061 Uiso 1 1 calc R U
C8 C 0.28209(7) 0.2510(2) 0.21293(7) 0.0343(4) Uani 1 1 d . .
C9 C 0.27901(7) 0.2131(2) 0.27346(7) 0.0341(4) Uani 1 1 d . .
H9 H 0.2392 0.2048 0.2927 0.041 Uiso 1 1 calc R U
C10 C 0.33301(8) 0.1875(2) 0.30572(8) 0.0388(4) Uani 1 1 d . .
C11 C 0.39073(8) 0.1981(2) 0.27656(7) 0.0387(4) Uani 1 1 d . .
H11 H 0.4288 0.1803 0.2981 0.046 Uiso 1 1 calc R U
C12 C 0.39218(8) 0.2349(2) 0.21547(7) 0.0377(4) Uani 1 1 d . .
C13 C 0.45262(8) 0.2431(2) 0.18185(7) 0.0380(4) Uani 1 1 d . .
C14 C 0.50586(8) 0.1459(2) 0.20027(7) 0.0413(4) Uani 1 1 d . .
H14 H 0.5042 0.0735 0.2357 0.050 Uiso 1 1 calc R U
C15 C 0.56118(8) 0.1534(3) 0.16753(8) 0.0462(4) Uani 1 1 d . .
H15 H 0.5972 0.0867 0.1807 0.055 Uiso 1 1 calc R U
C16 C 0.56415(10) 0.2578(3) 0.11573(9) 0.0520(5) Uani 1 1 d . .
H16 H 0.6021 0.2629 0.0932 0.062 Uiso 1 1 calc R U
C17 C 0.51174(10) 0.3546(3) 0.09694(8) 0.0534(5) Uani 1 1 d . .
H17 H 0.5138 0.4265 0.0614 0.064 Uiso 1 1 calc R U
C18 C 0.45624(9) 0.3479(2) 0.12938(8) 0.0468(4) Uani 1 1 d . .
H18 H 0.4204 0.4148 0.1159 0.056 Uiso 1 1 calc R U
C19 C 0.33032(8) 0.1455(2) 0.37103(8) 0.0400(4) Uani 1 1 d . .
C20 C 0.28483(8) 0.0259(3) 0.39386(8) 0.0487(5) Uani 1 1 d . .
H20 H 0.2532 -0.0221 0.3681 0.058 Uiso 1 1 calc R U
C21 C 0.28526(9) -0.0238(3) 0.45375(9) 0.0540(5) Uani 1 1 d . .
H21 H 0.2546 -0.1076 0.4686 0.065 Uiso 1 1 calc R U
C22 C 0.32997(9) 0.0478(3) 0.49179(8) 0.0515(5) Uani 1 1 d . .
H22 H 0.3307 0.0114 0.5327 0.062 Uiso 1 1 calc R U
C23 C 0.37378(9) 0.1728(3) 0.47048(8) 0.0460(4) Uani 1 1 d . .
H23 H 0.4035 0.2265 0.4971 0.055 Uiso 1 1 calc R U
C24 C 0.37435(8) 0.2201(2) 0.41029(8) 0.0413(4) Uani 1 1 d . .
H24 H 0.4051 0.3043 0.3958 0.050 Uiso 1 1 calc R U

loop_
_atom_site_aniso_label
_atom_site_aniso_U_11
_atom_site_aniso_U_22
_atom_site_aniso_U_33
_atom_site_aniso_U_23
_atom_site_aniso_U_13
_atom_site_aniso_U_12
N1 0.0464(8) 0.0341(7) 0.0371(8) -0.0029(6) 0.0009(6) -0.0009(6)
C1 0.0471(10) 0.0515(11) 0.0744(14) -0.0120(10) -0.0145(9) 0.0042(9)
C2 0.0397(9) 0.0323(8) 0.0526(11) -0.0106(7) -0.0039(7) -0.0002(7)
C3 0.0359(8) 0.0477(10) 0.0589(12) -0.0021(8) 0.0117(8) -0.0036(8)
C4 0.0445(9) 0.0457(10) 0.0397(10) 0.0036(7) 0.0099(7) -0.0008(8)
C5 0.0383(8) 0.0286(8) 0.0336(8) -0.0041(6) 0.0054(6) -0.0017(6)
C6 0.0370(8) 0.0740(13) 0.0347(9) 0.0029(9) 0.0055(7) -0.0035(9)
C7 0.0484(10) 0.0695(13) 0.0354(10) 0.0021(9) -0.0006(7) -0.0004(9)
C8 0.0399(8) 0.0287(7) 0.0341(9) -0.0048(6) 0.0034(6) -0.0003(6)
C9 0.0383(8) 0.0336(8) 0.0305(8) -0.0059(6) 0.0048(6) -0.0004(6)
C10 0.0445(9) 0.0353(8) 0.0368(9) -0.0081(7) -0.0003(7) -0.0005(7)
C11 0.0440(9) 0.0402(9) 0.0319(9) -0.0047(7) -0.0021(7) 0.0007(7)
C12 0.0484(9) 0.0304(8) 0.0343(9) -0.0036(6) -0.0034(7) 0.0011(7)
C13 0.0502(9) 0.0332(8) 0.0308(8) -0.0053(6) -0.0020(7) -0.0031(7)
C14 0.0488(9) 0.0418(9) 0.0334(9) -0.0030(7) -0.0039(7) -0.0061(8)
C15 0.0430(9) 0.0509(10) 0.0447(10) -0.0091(8) -0.0024(7) -0.0085(8)
C16 0.0562(11) 0.0532(11) 0.0467(11) -0.0097(9) 0.0097(9) -0.0189(9)
C17 0.0746(13) 0.0454(10) 0.0403(10) 0.0026(8) 0.0059(9) -0.0065(10)
C18 0.0643(11) 0.0396(9) 0.0366(9) 0.0002(7) 0.0021(8) 0.0037(8)
C19 0.0420(9) 0.0412(9) 0.0370(9) -0.0066(7) 0.0050(7) 0.0026(7)
C20 0.0457(9) 0.0531(11) 0.0471(11) -0.0110(8) 0.0077(8) -0.0074(8)
C21 0.0547(11) 0.0566(12) 0.0506(11) -0.0014(9) 0.0189(9) -0.0064(9)
C22 0.0608(11) 0.0572(12) 0.0365(10) -0.0010(8) 0.0135(8) 0.0068(9)
C23 0.0497(10) 0.0525(10) 0.0359(9) -0.0049(8) 0.0017(7) 0.0045(8)
C24 0.0429(9) 0.0438(9) 0.0372(9) -0.0023(7) 0.0014(7) -0.0021(7)

loop_
_atom_type_symbol
_atom_type_description
_atom_type_scat_dispersion_real
_atom_type_scat_dispersion_imag
_atom_type_scat_source
C C 0.0181 0.0091 'International Tables Vol C Tables 4.2.6.8 and 6.1.1.4'
H H 0.0000 0.0000 'International Tables Vol C Tables 4.2.6.8 and 6.1.1.4'
N N 0.0311 0.0180 'International Tables Vol C Tables 4.2.6.8 and 6.1.1.4'

loop_
_geom_angle_atom_site_label_1
_geom_angle_atom_site_label_2
_geom_angle_atom_site_label_3
_geom_angle
C8 N1 C12 119.54(15)
C2 C1 H1A 109.5
C2 C1 H1B 109.5
H1A C1 H1B 109.5
C2 C1 H1C 109.5
H1A C1 H1C 109.5
H1B C1 H1C 109.5
C7 C2 C3 116.74(16)
C7 C2 C1 121.56(18)
C3 C2 C1 121.71(17)
C4 C3 C2 121.73(16)
C4 C3 H3 119.1
C2 C3 H3 119.1
C3 C4 C5 121.40(17)
C3 C4 H4 119.3
C5 C4 H4 119.3
C4 C5 C6 116.76(16)
C4 C5 C8 122.73(15)
C6 C5 C8 120.51(14)
C7 C6 C5 121.55(16)
C7 C6 H6 119.2
C5 C6 H6 119.2
C6 C7 C2 121.82(17)
C6 C7 H7 119.1
C2 C7 H7 119.1
N1 C8 C9 121.11(15)
N1 C8 C5 117.88(14)
C9 C8 C5 121.02(14)
C10 C9 C8 120.21(15)
C10 C9 H9 119.9
C8 C9 H9 119.9
C9 C10 C11 119.03(15)
C9 C10 C19 120.73(15)
C11 C10 C19 120.22(15)
C10 C11 C12 119.32(15)
C10 C11 H11 120.3
C12 C11 H11 120.3
N1 C12 C11 120.79(15)
N1 C12 C13 117.76(14)
C11 C12 C13 121.45(15)
C14 C13 C18 118.46(16)
C14 C13 C12 122.05(15)
C18 C13 C12 119.48(16)
C15 C14 C13 120.83(16)
C15 C14 H14 119.6
C13 C14 H14 119.6
C16 C15 C14 120.13(18)
C16 C15 H15 119.9
C14 C15 H15 119.9
C17 C16 C15 119.62(18)
C17 C16 H16 120.2
C15 C16 H16 120.2
C16 C17 C18 120.65(17)
C16 C17 H17 119.7
C18 C17 H17 119.7
C17 C18 C13 120.31(18)
C17 C18 H18 119.8
C13 C18 H18 119.8
C24 C19 C20 118.45(17)
C24 C19 C10 120.79(15)
C20 C19 C10 120.73(16)
C21 C20 C19 120.64(18)
C21 C20 H20 119.7
C19 C20 H20 119.7
C22 C21 C20 120.24(18)
C22 C21 H21 119.9
C20 C21 H21 119.9
C21 C22 C23 119.88(18)
C21 C22 H22 120.1
C23 C22 H22 120.1
C22 C23 C24 120.07(17)
C22 C23 H23 120.0
C24 C23 H23 120.0
C23 C24 C19 120.63(17)
C23 C24 H24 119.7
C19 C24 H24 119.7

loop_
_geom_bond_atom_site_label_1
_geom_bond_atom_site_label_2
_geom_bond_distance
N1 C8 1.351(2)
N1 C12 1.358(2)
C1 C2 1.500(2)
C1 H1A 0.9800
C1 H1B 0.9800
C1 H1C 0.9800
C2 C7 1.381(2)
C2 C3 1.387(3)
C3 C4 1.381(3)
C3 H3 0.9500
C4 C5 1.385(2)
C4 H4 0.9500
C5 C6 1.391(2)
C5 C8 1.483(2)
C6 C7 1.376(3)
C6 H6 0.9500
C7 H7 0.9500
C8 C9 1.381(2)
C9 C10 1.367(2)
C9 H9 0.9500
C10 C11 1.390(2)
C10 C19 1.491(2)
C11 C12 1.390(2)
C11 H11 0.9500
C12 C13 1.488(2)
C13 C14 1.393(2)
C13 C18 1.397(2)
C14 C15 1.384(2)
C14 H14 0.9500
C15 C16 1.383(3)
C15 H15 0.9500
C16 C17 1.380(3)
C16 H16 0.9500
C17 C18 1.384(3)
C17 H17 0.9500
C18 H18 0.9500
C19 C24 1.391(2)
C19 C20 1.393(3)
C20 C21 1.385(3)
C20 H20 0.9500
C21 C22 1.375(3)
C21 H21 0.9500
C22 C23 1.382(3)
C22 H22 0.9500
C23 C24 1.387(2)
C23 H23 0.9500
C24 H24 0.9500

loop_
_geom_torsion_atom_site_label_1
_geom_torsion_atom_site_label_2
_geom_torsion_atom_site_label_3
_geom_torsion_atom_site_label_4
_geom_torsion
C7 C2 C3 C4 -0.4(3)
C1 C2 C3 C4 179.42(17)
C2 C3 C4 C5 -0.6(3)
C3 C4 C5 C6 0.8(3)
C3 C4 C5 C8 -179.35(16)
C4 C5 C6 C7 -0.1(3)
C8 C5 C6 C7 -179.96(18)
C5 C6 C7 C2 -0.9(3)
C3 C2 C7 C6 1.1(3)
C1 C2 C7 C6 -178.71(19)
C12 N1 C8 C9 0.5(2)
C12 N1 C8 C5 -179.24(13)
C4 C5 C8 N1 176.23(15)
C6 C5 C8 N1 -4.0(2)
C4 C5 C8 C9 -3.5(2)
C6 C5 C8 C9 176.27(16)
N1 C8 C9 C10 0.4(2)
C5 C8 C9 C10 -179.84(14)
C8 C9 C10 C11 -0.8(2)
C8 C9 C10 C19 -179.68(15)
C9 C10 C11 C12 0.2(2)
C19 C10 C11 C12 179.14(15)
C8 N1 C12 C11 -1.1(2)
C8 N1 C12 C13 178.16(13)
C10 C11 C12 N1 0.7(2)
C10 C11 C12 C13 -178.50(15)
N1 C12 C13 C14 -152.41(15)
C11 C12 C13 C14 26.8(2)
N1 C12 C13 C18 26.1(2)
C11 C12 C13 C18 -154.65(16)
C18 C13 C14 C15 0.3(2)
C12 C13 C14 C15 178.83(15)
C13 C14 C15 C16 -0.2(3)
C14 C15 C16 C17 0.1(3)
C15 C16 C17 C18 -0.1(3)
C16 C17 C18 C13 0.2(3)
C14 C13 C18 C17 -0.3(3)
C12 C13 C18 C17 -178.87(16)
C9 C10 C19 C24 -142.03(17)
C11 C10 C19 C24 39.1(2)
C9 C10 C19 C20 40.0(2)
C11 C10 C19 C20 -138.87(18)
C24 C19 C20 C21 -2.8(3)
C10 C19 C20 C21 175.16(17)
C19 C20 C21 C22 1.4(3)
C20 C21 C22 C23 1.4(3)
C21 C22 C23 C24 -2.7(3)
C22 C23 C24 C19 1.2(3)
C20 C19 C24 C23 1.5(3)
C10 C19 C24 C23 -176.47(16)

loop_
_publcif_info_datablock.id
_publcif_info_datablock.publ_exptl
_publcif_info_datablock.publ_geom
_publcif_info_datablock.structure
{aa1eb54d-3274-44b5-b574-09942f44850a} y y y

loop_
_publcif_info_exptl_table_extra_item
sin_theta_over_lambda_max

loop_
_publcif_info_tables.block_id
_publcif_info_tables.reference_item
{aa1eb54d-3274-44b5-b574-09942f44850a} '_publcif_info_datablock.publ_exptl'

loop_
_publcif_info_cif.paper_type
EX
